data_8107045
loop_
_publ_author_name
'Xu, Chunying'
'Chu, Wenjuan'
'Lei, Song'
'Yang, Xuechun'

_publ_section_title
;
 Crystal structure of poly[1,4-bis(2-methylbenzimidazol)butane-\k2
 N:N&#x2032;)bis(4,4&#x2032;-oxybis(benzoato-\k4
 O,O&#x2032;:O&#x2032;&#x2032;,O&#x2032;&#x2032;&#x2032;)dicadmium]
 monohydrate, C48H38Cd2N4O10
;
_journal_issue 3
_journal_name_full 'Zeitschrift f\"ur Kristallographie - New Crystal Structures'
_journal_page_first 907
_journal_page_last 909
_journal_paper_doi 10.1515/ncrs-2016-0003
_journal_volume 231
_journal_year 2016
_chemical_formula_moiety 'C24 H19 Cd N2 O5'
_chemical_formula_sum 'C24 H19 Cd N2 O5'
_chemical_formula_weight 527.81
_space_group_IT_number 15
_space_group_name_Hall '-C 2yc'
_space_group_name_H-M_alt 'C 1 2/c 1'
_symmetry_cell_setting monoclinic
_symmetry_space_group_name_Hall '-C 2yc'
_symmetry_space_group_name_H-M 'C 1 2/c 1'
_atom_sites_solution_hydrogens geom
_atom_sites_solution_primary direct
_atom_sites_solution_secondary difmap
_cell_angle_alpha 90.00
_cell_angle_beta 93.24(3)
_cell_angle_gamma 90.00
_cell_formula_units_Z 8
_cell_length_a 22.112(4)
_cell_length_b 9.2100(18)
_cell_length_c 22.977(5)
_cell_measurement_reflns_used 6969
_cell_measurement_temperature 293(2)
_cell_measurement_theta_max 27.8884
_cell_measurement_theta_min 1.7754
_cell_volume 4671.8(16)
_computing_cell_refinement 'CrystalClear (Rigaku/MSC Inc., 2006)'
_computing_data_collection 'CrystalClear (Rigaku/MSC Inc., 2006)'
_computing_data_reduction 'CrystalClear (Rigaku/MSC Inc., 2006)'
_computing_molecular_graphics SHELXTL
_computing_publication_material SHELXTL
_computing_structure_refinement 'SHELXL-97 (Sheldrick, 1997)'
_computing_structure_solution 'SHELXS-97 (Sheldrick, 1990)'
_diffrn_ambient_temperature 293(2)
_diffrn_detector_area_resol_mean 28.5714
_diffrn_measured_fraction_theta_full 0.999
_diffrn_measured_fraction_theta_max 0.999
_diffrn_measurement_device_type Saturn724
_diffrn_measurement_method \w
_diffrn_radiation_monochromator graphite
_diffrn_radiation_source 'fine-focus sealed tube'
_diffrn_radiation_type MoK\a
_diffrn_radiation_wavelength 0.71073
_diffrn_reflns_av_R_equivalents 0.0000
_diffrn_reflns_av_sigmaI/netI 0.0264
_diffrn_reflns_limit_h_max 26
_diffrn_reflns_limit_h_min -26
_diffrn_reflns_limit_k_max 11
_diffrn_reflns_limit_k_min 0
_diffrn_reflns_limit_l_max 27
_diffrn_reflns_limit_l_min 0
_diffrn_reflns_number 4347
_diffrn_reflns_theta_full 25.50
_diffrn_reflns_theta_max 25.50
_diffrn_reflns_theta_min 2.40
_exptl_absorpt_coefficient_mu 0.971
_exptl_absorpt_correction_T_max 1.0000
_exptl_absorpt_correction_T_min 0.9259
_exptl_absorpt_correction_type multi-scan
_exptl_absorpt_process_details 'Jacobson, R. (1998) Private communication'
_exptl_crystal_colour Colorless
_exptl_crystal_density_diffrn 1.501
_exptl_crystal_density_method 'not measured'
_exptl_crystal_description block
_exptl_crystal_F_000 2120
_exptl_crystal_size_max 0.35
_exptl_crystal_size_mid 0.30
_exptl_crystal_size_min 0.19
_platon_squeeze_details ' ?'
_refine_diff_density_max 0.563
_refine_diff_density_min -0.328
_refine_diff_density_rms 0.063
_refine_ls_extinction_method none
_refine_ls_goodness_of_fit_ref 1.056
_refine_ls_hydrogen_treatment constr
_refine_ls_matrix_type full
_refine_ls_number_parameters 290
_refine_ls_number_reflns 4347
_refine_ls_number_restraints 0
_refine_ls_restrained_S_all 1.056
_refine_ls_R_factor_all 0.0389
_refine_ls_R_factor_gt 0.0341
_refine_ls_shift/su_max 0.004
_refine_ls_shift/su_mean 0.000
_refine_ls_structure_factor_coef Fsqd
_refine_ls_weighting_details 'calc w=1/[\s^2^(Fo^2^)+(0.0476P)^2^+4.7162P] where P=(Fo^2^+2Fc^2^)/3'
_refine_ls_weighting_scheme calc
_refine_ls_wR_factor_gt 0.0834
_refine_ls_wR_factor_ref 0.0868
_reflns_number_gt 3990
_reflns_number_total 4347
_reflns_threshold_expression >2sigma(I)
_cod_data_source_file suppl_ncrs-2016-0003_suppl.cif
_cod_data_source_block 1
_cod_original_sg_symbol_H-M 'C 2/c'
_cod_database_code 8107045

loop_
_symmetry_equiv_pos_as_xyz
'x, y, z'
'-x, y, -z+1/2'
'x+1/2, y+1/2, z'
'-x+1/2, y+1/2, -z+1/2'
'-x, -y, -z'
'x, -y, z-1/2'
'-x+1/2, -y+1/2, -z'
'x+1/2, -y+1/2, z-1/2'

loop_
_atom_site_label
_atom_site_type_symbol
_atom_site_fract_x
_atom_site_fract_y
_atom_site_fract_z
_atom_site_U_iso_or_equiv
_atom_site_adp_type
_atom_site_occupancy
_atom_site_symmetry_multiplicity
_atom_site_calc_flag
_atom_site_refinement_flags
_atom_site_disorder_assembly
_atom_site_disorder_group
Cd1 Cd 0.054823(9) 0.38723(2) 1.008342(9) 0.03296(10) Uani 1 1 d . . .
N1 N 0.13010(12) 0.2282(3) 1.02595(12) 0.0413(6) Uani 1 1 d . . .
N2 N 0.20242(13) 0.0685(3) 1.01008(14) 0.0515(7) Uani 1 1 d . . .
O1 O -0.17599(13) -0.0664(4) 0.76137(15) 0.0999(13) Uani 1 1 d . . .
O2 O -0.01252(12) 0.2631(3) 0.95376(13) 0.0686(8) Uani 1 1 d . . .
O3 O -0.08803(13) 0.4199(3) 0.94004(13) 0.0691(8) Uani 1 1 d . . .
O4 O 0.08127(14) 0.5118(3) 0.92995(12) 0.0744(9) Uani 1 1 d . . .
O5 O 0.00245(13) 0.6579(4) 0.91753(13) 0.0766(9) Uani 1 1 d . . .
C1 C 0.22397(16) 0.1506(4) 1.05691(18) 0.0535(9) Uani 1 1 d . . .
C2 C 0.27826(18) 0.1497(5) 1.0900(2) 0.0715(13) Uani 1 1 d . . .
H2 H 0.3094 0.0860 1.0823 0.086 Uiso 1 1 calc R . .
C3 C 0.2837(2) 0.2483(6) 1.1352(2) 0.0837(15) Uani 1 1 d . . .
H3 H 0.3195 0.2508 1.1585 0.100 Uiso 1 1 calc R . .
C4 C 0.2377(2) 0.3433(5) 1.1470(2) 0.0753(13) Uani 1 1 d . . .
H4 H 0.2430 0.4067 1.1784 0.090 Uiso 1 1 calc R . .
C5 C 0.18433(18) 0.3463(4) 1.11338(17) 0.0571(10) Uani 1 1 d . . .
H5 H 0.1535 0.4106 1.1214 0.068 Uiso 1 1 calc R . .
C6 C 0.17828(16) 0.2502(3) 1.06731(15) 0.0455(8) Uani 1 1 d . . .
C7 C 0.14619(17) 0.1180(3) 0.99313(17) 0.0482(9) Uani 1 1 d . . .
C8 C 0.10778(19) 0.0515(5) 0.94570(19) 0.0681(11) Uani 1 1 d . . .
H8A H 0.0903 -0.0367 0.9594 0.102 Uiso 1 1 calc R . .
H8B H 0.1320 0.0302 0.9134 0.102 Uiso 1 1 calc R . .
H8C H 0.0760 0.1177 0.9335 0.102 Uiso 1 1 calc R . .
C9 C 0.23644(18) -0.0481(4) 0.98354(19) 0.0625(11) Uani 1 1 d . . .
H9A H 0.2790 -0.0223 0.9853 0.075 Uiso 1 1 calc R . .
H9B H 0.2230 -0.0564 0.9428 0.075 Uiso 1 1 calc R . .
C10 C 0.22939(17) -0.1940(4) 1.01264(18) 0.0546(9) Uani 1 1 d . . .
H10A H 0.2391 -0.1847 1.0542 0.066 Uiso 1 1 calc R . .
H10B H 0.1877 -0.2259 1.0072 0.066 Uiso 1 1 calc R . .
C11 C 0.05375(18) 0.6158(4) 0.90615(16) 0.0494(9) Uani 1 1 d . . .
C12 C 0.08393(16) 0.6971(4) 0.85938(15) 0.0502(9) Uani 1 1 d . . .
C13 C 0.1400(2) 0.6615(7) 0.8431(3) 0.139(3) Uani 1 1 d . . .
H13 H 0.1593 0.5810 0.8600 0.167 Uiso 1 1 calc R . .
C14 C 0.05737(17) 0.8153(4) 0.83260(16) 0.0569(10) Uani 1 1 d . . .
H14 H 0.0188 0.8427 0.8424 0.068 Uiso 1 1 calc R . .
C15 C -0.06185(16) 0.3034(4) 0.93018(15) 0.0466(8) Uani 1 1 d . . .
C16 C -0.09257(15) 0.2021(4) 0.88659(15) 0.0465(8) Uani 1 1 d . . .
C17 C -0.1370(2) 0.2523(5) 0.84737(19) 0.0763(14) Uani 1 1 d . . .
H17 H -0.1497 0.3483 0.8496 0.092 Uiso 1 1 calc R . .
C18 C -0.1630(2) 0.1628(6) 0.8048(2) 0.0937(18) Uani 1 1 d . . .
H18 H -0.1918 0.1989 0.7774 0.112 Uiso 1 1 calc R . .
C19 C -0.14607(17) 0.0217(5) 0.80330(18) 0.0695(13) Uani 1 1 d . . .
C20 C -0.10366(18) -0.0338(4) 0.84276(18) 0.0618(11) Uani 1 1 d . . .
H20 H -0.0932 -0.1315 0.8417 0.074 Uiso 1 1 calc R . .
C21 C -0.07643(16) 0.0579(4) 0.88456(16) 0.0503(8) Uani 1 1 d . . .
H21 H -0.0471 0.0216 0.9113 0.060 Uiso 1 1 calc R . .
C22 C -0.14178(18) -0.1433(5) 0.7233(2) 0.0725(13) Uani 1 1 d . . .
C23 C -0.1692(2) -0.2596(8) 0.6977(3) 0.164(4) Uani 1 1 d . . .
H23 H -0.2079 -0.2864 0.7076 0.196 Uiso 1 1 calc R . .
C24 C -0.08605(18) -0.1043(4) 0.70864(17) 0.0581(10) Uani 1 1 d . . .
H24 H -0.0670 -0.0241 0.7260 0.070 Uiso 1 1 calc R . .

loop_
_atom_site_aniso_label
_atom_site_aniso_U_11
_atom_site_aniso_U_22
_atom_site_aniso_U_33
_atom_site_aniso_U_23
_atom_site_aniso_U_13
_atom_site_aniso_U_12
Cd1 0.03238(14) 0.02995(14) 0.03634(15) -0.00008(8) 0.00008(9) 0.00752(8)
N1 0.0410(15) 0.0294(13) 0.0531(17) 0.0002(12) -0.0020(12) 0.0123(11)
N2 0.0454(17) 0.0364(15) 0.074(2) 0.0082(14) 0.0094(15) 0.0192(13)
O1 0.0421(15) 0.152(3) 0.105(3) -0.094(2) 0.0025(16) -0.0051(18)
O2 0.0569(17) 0.0565(16) 0.089(2) -0.0240(14) -0.0307(15) 0.0107(13)
O3 0.0685(18) 0.0498(15) 0.086(2) -0.0321(14) -0.0227(15) 0.0144(13)
O4 0.088(2) 0.0704(19) 0.0680(18) 0.0341(15) 0.0333(16) 0.0257(16)
O5 0.0629(19) 0.106(2) 0.0637(19) 0.0309(17) 0.0251(15) 0.0174(17)
C1 0.046(2) 0.0429(19) 0.072(3) 0.0197(18) 0.0030(18) 0.0132(16)
C2 0.045(2) 0.076(3) 0.092(3) 0.038(3) -0.002(2) 0.019(2)
C3 0.060(3) 0.095(4) 0.092(4) 0.031(3) -0.028(3) -0.001(3)
C4 0.083(3) 0.080(3) 0.060(3) 0.010(2) -0.024(2) -0.004(3)
C5 0.064(2) 0.046(2) 0.059(2) 0.0026(17) -0.0121(19) 0.0076(18)
C6 0.0456(19) 0.0369(18) 0.053(2) 0.0108(15) -0.0034(16) 0.0083(14)
C7 0.049(2) 0.0351(18) 0.060(2) -0.0001(15) 0.0020(17) 0.0121(14)
C8 0.065(3) 0.053(2) 0.086(3) -0.024(2) 0.001(2) 0.010(2)
C9 0.060(2) 0.041(2) 0.089(3) 0.0125(19) 0.026(2) 0.0224(18)
C10 0.049(2) 0.040(2) 0.077(3) 0.0085(17) 0.0218(18) 0.0176(16)
C11 0.055(2) 0.053(2) 0.0406(19) 0.0030(15) 0.0089(17) 0.0010(16)
C12 0.051(2) 0.053(2) 0.047(2) 0.0153(16) 0.0093(16) 0.0109(16)
C13 0.089(4) 0.169(6) 0.165(6) 0.137(5) 0.071(4) 0.080(4)
C14 0.049(2) 0.066(2) 0.056(2) 0.0134(19) 0.0098(17) 0.0194(18)
C15 0.052(2) 0.0424(19) 0.0444(19) -0.0092(15) -0.0035(16) 0.0000(16)
C16 0.0402(18) 0.052(2) 0.047(2) -0.0152(16) 0.0002(15) 0.0021(15)
C17 0.073(3) 0.070(3) 0.083(3) -0.032(2) -0.029(2) 0.029(2)
C18 0.071(3) 0.121(4) 0.085(3) -0.057(3) -0.033(3) 0.042(3)
C19 0.040(2) 0.098(3) 0.070(3) -0.051(2) -0.0001(19) -0.001(2)
C20 0.058(2) 0.056(2) 0.072(3) -0.029(2) 0.009(2) -0.0087(19)
C21 0.051(2) 0.048(2) 0.052(2) -0.0125(16) 0.0027(16) -0.0004(16)
C22 0.044(2) 0.099(3) 0.075(3) -0.054(3) 0.010(2) -0.010(2)
C23 0.076(4) 0.229(8) 0.193(7) -0.173(6) 0.076(4) -0.092(4)
C24 0.061(2) 0.057(2) 0.057(2) -0.0252(17) 0.0070(19) -0.0169(18)

loop_
_atom_type_symbol
_atom_type_description
_atom_type_scat_dispersion_real
_atom_type_scat_dispersion_imag
_atom_type_scat_source
C C 0.0033 0.0016 'International Tables Vol C Tables 4.2.6.8 and 6.1.1.4'
H H 0.0000 0.0000 'International Tables Vol C Tables 4.2.6.8 and 6.1.1.4'
N N 0.0061 0.0033 'International Tables Vol C Tables 4.2.6.8 and 6.1.1.4'
O O 0.0106 0.0060 'International Tables Vol C Tables 4.2.6.8 and 6.1.1.4'
Cd Cd -0.8075 1.2024 'International Tables Vol C Tables 4.2.6.8 and 6.1.1.4'

loop_
_geom_angle_atom_site_label_1
_geom_angle_atom_site_label_2
_geom_angle_atom_site_label_3
_geom_angle
_geom_angle_site_symmetry_1
_geom_angle_site_symmetry_3
O2 Cd1 O5 86.74(13) . 5_567
O2 Cd1 O3 154.44(10) . 5_567
O5 Cd1 O3 85.76(13) 5_567 5_567
O2 Cd1 N1 103.56(10) . .
O5 Cd1 N1 100.95(10) 5_567 .
O3 Cd1 N1 101.85(10) 5_567 .
O2 Cd1 O4 90.39(12) . .
O5 Cd1 O4 154.05(11) 5_567 .
O3 Cd1 O4 85.81(12) 5_567 .
N1 Cd1 O4 104.79(10) . .
O2 Cd1 Cd1 77.66(7) . 5_567
O5 Cd1 Cd1 75.63(8) 5_567 5_567
O3 Cd1 Cd1 76.81(7) 5_567 5_567
N1 Cd1 Cd1 176.36(7) . 5_567
O4 Cd1 Cd1 78.56(8) . 5_567
C7 N1 C6 106.2(3) . .
C7 N1 Cd1 128.3(2) . .
C6 N1 Cd1 123.9(2) . .
C7 N2 C1 108.0(3) . .
C7 N2 C9 127.6(3) . .
C1 N2 C9 124.4(3) . .
C22 O1 C19 118.6(3) . .
C15 O2 Cd1 129.6(2) . .
C15 O3 Cd1 129.7(2) . 5_567
C11 O4 Cd1 127.1(2) . .
C11 O5 Cd1 132.2(3) . 5_567
N2 C1 C2 132.6(4) . .
N2 C1 C6 105.8(3) . .
C2 C1 C6 121.6(4) . .
C3 C2 C1 116.5(4) . .
C3 C2 H2 121.8 . .
C1 C2 H2 121.8 . .
C4 C3 C2 122.1(4) . .
C4 C3 H3 118.9 . .
C2 C3 H3 118.9 . .
C5 C4 C3 121.4(5) . .
C5 C4 H4 119.3 . .
C3 C4 H4 119.3 . .
C4 C5 C6 117.5(4) . .
C4 C5 H5 121.3 . .
C6 C5 H5 121.3 . .
C5 C6 C1 120.9(3) . .
C5 C6 N1 130.5(3) . .
C1 C6 N1 108.6(3) . .
N1 C7 N2 111.4(3) . .
N1 C7 C8 125.2(3) . .
N2 C7 C8 123.4(3) . .
C7 C8 H8A 109.5 . .
C7 C8 H8B 109.5 . .
H8A C8 H8B 109.5 . .
C7 C8 H8C 109.5 . .
H8A C8 H8C 109.5 . .
H8B C8 H8C 109.5 . .
N2 C9 C10 113.5(3) . .
N2 C9 H9A 108.9 . .
C10 C9 H9A 108.9 . .
N2 C9 H9B 108.9 . .
C10 C9 H9B 108.9 . .
H9A C9 H9B 107.7 . .
C10 C10 C9 110.9(4) 7_547 .
C10 C10 H10A 109.5 7_547 .
C9 C10 H10A 109.5 . .
C10 C10 H10B 109.5 7_547 .
C9 C10 H10B 109.5 . .
H10A C10 H10B 108.1 . .
O5 C11 O4 125.3(3) . .
O5 C11 C12 116.4(3) . .
O4 C11 C12 118.3(3) . .
C13 C12 C14 116.4(4) . .
C13 C12 C11 122.0(3) . .
C14 C12 C11 121.6(3) . .
C12 C13 C23 122.2(4) . 2_566
C12 C13 H13 118.9 . .
C23 C13 H13 118.9 2_566 .
C12 C14 C24 122.2(3) . 2_566
C12 C14 H14 118.9 . .
C24 C14 H14 118.9 2_566 .
O3 C15 O2 125.6(3) . .
O3 C15 C16 117.3(3) . .
O2 C15 C16 117.1(3) . .
C21 C16 C17 118.7(3) . .
C21 C16 C15 120.9(3) . .
C17 C16 C15 120.4(3) . .
C16 C17 C18 121.1(4) . .
C16 C17 H17 119.4 . .
C18 C17 H17 119.4 . .
C19 C18 C17 119.1(4) . .
C19 C18 H18 120.4 . .
C17 C18 H18 120.4 . .
C18 C19 C20 121.6(4) . .
C18 C19 O1 117.0(4) . .
C20 C19 O1 121.4(4) . .
C19 C20 C21 119.0(4) . .
C19 C20 H20 120.5 . .
C21 C20 H20 120.5 . .
C16 C21 C20 120.4(4) . .
C16 C21 H21 119.8 . .
C20 C21 H21 119.8 . .
C24 C22 C23 119.9(4) . .
C24 C22 O1 124.3(4) . .
C23 C22 O1 115.7(4) . .
C22 C23 C13 119.9(4) . 2_546
C22 C23 H23 120.0 . .
C13 C23 H23 120.0 2_546 .
C22 C24 C14 119.4(3) . 2_546
C22 C24 H24 120.3 . .
C14 C24 H24 120.3 2_546 .

loop_
_geom_bond_atom_site_label_1
_geom_bond_atom_site_label_2
_geom_bond_distance
_geom_bond_site_symmetry_2
Cd1 O2 2.211(2) .
Cd1 O5 2.218(3) 5_567
Cd1 O3 2.237(2) 5_567
Cd1 N1 2.237(2) .
Cd1 O4 2.241(3) .
Cd1 Cd1 3.1992(6) 5_567
N1 C7 1.325(4) .
N1 C6 1.402(4) .
N2 C7 1.361(4) .
N2 C1 1.378(5) .
N2 C9 1.464(4) .
O1 C22 1.384(5) .
O1 C19 1.397(4) .
O2 C15 1.247(4) .
O3 C15 1.246(4) .
O3 Cd1 2.237(2) 5_567
O4 C11 1.245(4) .
O5 C11 1.240(4) .
O5 Cd1 2.218(3) 5_567
C1 C2 1.385(6) .
C1 C6 1.395(5) .
C2 C3 1.379(7) .
C2 H2 0.9300 .
C3 C4 1.379(7) .
C3 H3 0.9300 .
C4 C5 1.374(6) .
C4 H4 0.9300 .
C5 C6 1.381(5) .
C5 H5 0.9300 .
C7 C8 1.476(5) .
C8 H8A 0.9600 .
C8 H8B 0.9600 .
C8 H8C 0.9600 .
C9 C10 1.513(5) .
C9 H9A 0.9700 .
C9 H9B 0.9700 .
C10 C10 1.514(6) 7_547
C10 H10A 0.9700 .
C10 H10B 0.9700 .
C11 C12 1.497(5) .
C12 C13 1.356(6) .
C12 C14 1.367(5) .
C13 C23 1.374(6) 2_566
C13 H13 0.9300 .
C14 C24 1.384(5) 2_566
C14 H14 0.9300 .
C15 C16 1.503(4) .
C16 C21 1.376(5) .
C16 C17 1.375(5) .
C17 C18 1.381(6) .
C17 H17 0.9300 .
C18 C19 1.353(7) .
C18 H18 0.9300 .
C19 C20 1.366(6) .
C20 C21 1.390(5) .
C20 H20 0.9300 .
C21 H21 0.9300 .
C22 C24 1.344(5) .
C22 C23 1.350(6) .
C23 C13 1.374(6) 2_546
C23 H23 0.9300 .
C24 C14 1.384(5) 2_546
C24 H24 0.9300 .

loop_
_geom_torsion_atom_site_label_1
_geom_torsion_atom_site_label_2
_geom_torsion_atom_site_label_3
_geom_torsion_atom_site_label_4
_geom_torsion
_geom_torsion_site_symmetry_1
_geom_torsion_site_symmetry_2
_geom_torsion_site_symmetry_3
_geom_torsion_site_symmetry_4
O2 Cd1 N1 C7 28.5(3) . . . .
O5 Cd1 N1 C7 117.8(3) 5_567 . . .
O3 Cd1 N1 C7 -154.3(3) 5_567 . . .
O4 Cd1 N1 C7 -65.6(3) . . . .
Cd1 Cd1 N1 C7 137.7(10) 5_567 . . .
O2 Cd1 N1 C6 -168.3(3) . . . .
O5 Cd1 N1 C6 -79.1(3) 5_567 . . .
O3 Cd1 N1 C6 8.8(3) 5_567 . . .
O4 Cd1 N1 C6 97.6(3) . . . .
Cd1 Cd1 N1 C6 -59.2(12) 5_567 . . .
O5 Cd1 O2 C15 82.7(3) 5_567 . . .
O3 Cd1 O2 C15 9.6(5) 5_567 . . .
N1 Cd1 O2 C15 -176.8(3) . . . .
O4 Cd1 O2 C15 -71.5(4) . . . .
Cd1 Cd1 O2 C15 6.7(3) 5_567 . . .
O2 Cd1 O4 C11 79.0(4) . . . .
O5 Cd1 O4 C11 -4.4(5) 5_567 . . .
O3 Cd1 O4 C11 -75.7(3) 5_567 . . .
N1 Cd1 O4 C11 -176.9(3) . . . .
Cd1 Cd1 O4 C11 1.7(3) 5_567 . . .
C7 N2 C1 C2 -178.4(4) . . . .
C9 N2 C1 C2 0.0(7) . . . .
C7 N2 C1 C6 0.3(4) . . . .
C9 N2 C1 C6 178.7(3) . . . .
N2 C1 C2 C3 -178.9(4) . . . .
C6 C1 C2 C3 2.5(6) . . . .
C1 C2 C3 C4 -0.1(7) . . . .
C2 C3 C4 C5 -1.3(8) . . . .
C3 C4 C5 C6 0.2(7) . . . .
C4 C5 C6 C1 2.3(6) . . . .
C4 C5 C6 N1 -179.8(4) . . . .
N2 C1 C6 C5 177.4(3) . . . .
C2 C1 C6 C5 -3.7(6) . . . .
N2 C1 C6 N1 -0.9(4) . . . .
C2 C1 C6 N1 177.9(3) . . . .
C7 N1 C6 C5 -176.9(4) . . . .
Cd1 N1 C6 C5 16.8(5) . . . .
C7 N1 C6 C1 1.2(4) . . . .
Cd1 N1 C6 C1 -165.1(2) . . . .
C6 N1 C7 N2 -1.0(4) . . . .
Cd1 N1 C7 N2 164.5(2) . . . .
C6 N1 C7 C8 176.5(4) . . . .
Cd1 N1 C7 C8 -18.0(5) . . . .
C1 N2 C7 N1 0.4(4) . . . .
C9 N2 C7 N1 -177.9(3) . . . .
C1 N2 C7 C8 -177.1(4) . . . .
C9 N2 C7 C8 4.6(6) . . . .
C7 N2 C9 C10 -95.2(5) . . . .
C1 N2 C9 C10 86.7(5) . . . .
N2 C9 C10 C10 -174.1(4) . . . 7_547
Cd1 O5 C11 O4 15.1(7) 5_567 . . .
Cd1 O5 C11 C12 -165.6(3) 5_567 . . .
Cd1 O4 C11 O5 -9.4(6) . . . .
Cd1 O4 C11 C12 171.4(3) . . . .
O5 C11 C12 C13 180.0(6) . . . .
O4 C11 C12 C13 -0.7(7) . . . .
O5 C11 C12 C14 2.8(6) . . . .
O4 C11 C12 C14 -177.9(4) . . . .
C14 C12 C13 C23 0.8(11) . . . 2_566
C11 C12 C13 C23 -176.5(7) . . . 2_566
C13 C12 C14 C24 -0.5(7) . . . 2_566
C11 C12 C14 C24 176.8(4) . . . 2_566
Cd1 O3 C15 O2 9.3(6) 5_567 . . .
Cd1 O3 C15 C16 -171.3(2) 5_567 . . .
Cd1 O2 C15 O3 -11.6(6) . . . .
Cd1 O2 C15 C16 169.0(2) . . . .
O3 C15 C16 C21 -162.0(4) . . . .
O2 C15 C16 C21 17.4(5) . . . .
O3 C15 C16 C17 18.8(6) . . . .
O2 C15 C16 C17 -161.8(4) . . . .
C21 C16 C17 C18 -3.2(7) . . . .
C15 C16 C17 C18 176.0(5) . . . .
C16 C17 C18 C19 2.7(8) . . . .
C17 C18 C19 C20 -0.4(8) . . . .
C17 C18 C19 O1 176.7(5) . . . .
C22 O1 C19 C18 125.3(5) . . . .
C22 O1 C19 C20 -57.7(7) . . . .
C18 C19 C20 C21 -1.4(7) . . . .
O1 C19 C20 C21 -178.3(4) . . . .
C17 C16 C21 C20 1.4(6) . . . .
C15 C16 C21 C20 -177.8(3) . . . .
C19 C20 C21 C16 0.8(6) . . . .
C19 O1 C22 C24 -25.1(8) . . . .
C19 O1 C22 C23 158.8(6) . . . .
C24 C22 C23 C13 0.4(12) . . . 2_546
O1 C22 C23 C13 176.7(7) . . . 2_546
C23 C22 C24 C14 -0.2(9) . . . 2_546
O1 C22 C24 C14 -176.2(5) . . . 2_546

loop_
_platon_squeeze_void_nr
_platon_squeeze_void_average_x
_platon_squeeze_void_average_y
_platon_squeeze_void_average_z
_platon_squeeze_void_volume
_platon_squeeze_void_count_electrons
1 0.500 0.098 0.250 163.7 -3.2
2 0.500 -0.098 0.750 163.7 -3.2
3 0.000 0.402 0.750 163.7 -3.2
4 0.000 0.598 0.250 163.7 -3.2
